data_1526123
loop_
_publ_author_name
'Navaza, A.'
'Chevrier, G.'
'Baran, E. J.'
'Kiat, J. M.'

_publ_section_title
;
 Neutron diffraction structure of Y~2~V~10~O~28~ * 24(H~2~O) at 297 and 60 K
;
_journal_issue 8
_journal_name_full 'Journal of Chemical Crystallography'
_journal_page_first 545
_journal_page_last 555
_journal_paper_doi 10.1023/A:1011393807523
_journal_volume 30
_journal_year 2000
_chemical_formula_sum 'H48 O52 V10 Y2'
_chemical_name_systematic 'Y2 (V10 O28) (H2 O)24'
_space_group_IT_number 2
_symmetry_space_group_name_Hall '-P 1'
_symmetry_space_group_name_H-M 'P -1'
_cell_angle_alpha 98.79
_cell_angle_beta 98.15
_cell_angle_gamma 89.3
_cell_formula_units_Z 2
_cell_length_a 9.36
_cell_length_b 9.86
_cell_length_c 23.53
_cell_volume 2124.296
_citation_journal_id_ASTM JCCYEV
_cod_data_source_file Navaza_JCCYEV_2000_1012.cif
_cod_data_source_block H48O52V10Y2
_cod_original_cell_volume 2124.295
_cod_database_code 1526123

loop_
_symmetry_equiv_pos_as_xyz
x,y,z
-x,-y,-z

loop_
_atom_site_label
_atom_site_type_symbol
_atom_site_fract_x
_atom_site_fract_y
_atom_site_fract_z
_atom_site_occupancy
_atom_site_U_iso_or_equiv
O12 O-2 0.18351 0.43768 0.9901 1 0.0
V7 V+5 0.146 0.235 0.544 1 0.0
O44 O-2 0.44088 0.38198 0.66008 1 0.0
V2 V+5 0.608 0.274 0.939 1 0.0
H2 H+1 -0.07845 0.24329 0.92385 1 0.0
H43 H+1 0.74945 0.21714 0.25088 1 0.0
O26 O-2 0.49027 0.03754 0.40804 1 0.0
H33 H+1 0.37895 0.16698 0.18813 1 0.0
H29 H+1 0.17165 0.29024 0.30813 1 0.0
H17 H+1 0.56198 0.30674 0.30756 1 0.0
H4 H+1 0.16813 0.15515 0.79456 1 0.0
O28 O-2 0.88595 0.10744 0.61031 1 0.0
O24 O-2 0.0838 0.14808 0.71489 1 0.0
O39 O-2 0.60066 0.42545 0.42768 1 0.0
O47 O-2 0.07194 0.51706 0.80182 1 0.0
V9 V+5 0.87 0.053 0.537 1 0.0
H8 H+1 0.95343 0.28299 0.07859 1 0.0
H36 H+1 0.47738 -0.02825 0.20391 1 0.0
H3 H+1 0.27204 0.19453 0.84785 1 0.0
O23 O-2 0.3345 0.16764 0.55936 1 0.0
O46 O-2 0.48587 0.03055 0.17428 1 0.0
O7 O-2 0.64106 0.11633 0.93703 1 0.0
H16 H+1 0.20184 -0.00267 0.06993 1 0.0
H20 H+1 0.25477 0.24927 0.43166 1 0.0
O16 O-2 0.73739 0.18729 0.42071 1 0.0
O8 O-2 0.51448 0.28286 0.86661 1 0.0
H10 H+1 0.70425 0.22998 0.15381 1 0.0
O31 O-2 0.90188 0.05818 0.80713 1 0.0
O19 O-2 0.13597 0.14286 0.461 1 0.0
H9 H+1 0.65167 0.091 0.17086 1 0.0
O35 O-2 0.26219 0.04993 0.9455 1 0.0
O17 O-2 0.95146 0.09422 0.35911 1 0.0
O4 O-2 0.41458 0.28555 0.96842 1 0.0
O34 O-2 0.03724 0.21528 0.18538 1 0.0
H45 H+1 0.15179 0.57607 0.67924 1 0.0
H42 H+1 0.27844 0.04428 0.31229 1 0.0
H47 H+1 0.44995 0.08887 0.70386 1 0.0
H30 H+1 0.08593 0.42334 0.31751 1 0.0
H18 H+1 0.40797 0.29913 0.27315 1 0.0
O9 O-2 0.77857 0.34525 0.92653 1 0.0
H32 H+1 0.39532 0.31107 0.64096 1 0.0
O32 O-2 0.88026 0.20805 0.06985 1 0.0
H24 H+1 0.77443 0.33151 0.70577 1 0.0
H23 H+1 0.7877 0.25471 0.64562 1 0.0
O50 O-2 0.73679 0.24904 0.29439 1 0.0
H21 H+1 0.64259 0.33831 0.42415 1 0.0
V8 V+5 0.66 0.013 0.423 1 0.0
O41 O-2 0.81394 0.45106 0.56625 1 0.0
O6 O-2 0.44758 0.50313 0.04953 1 0.0
V10 V+5 0.097 0.095 0.648 1 0.0
H34 H+1 0.33795 0.33314 0.18105 1 0.0
V5 V+5 0.475 0.463 0.85 1 0.0
O51 O-2 0.0936 0.50631 0.68796 1 0.0
O27 O-2 0.69489 0.07043 0.50979 1 0.0
H7 H+1 0.79294 0.24765 0.05459 1 0.0
H35 H+1 0.44808 -0.02422 0.13887 1 0.0
O30 O-2 0.20038 0.13308 0.83152 1 0.0
H22 H+1 0.67501 0.49287 0.44291 1 0.0
O43 O-2 0.17839 0.38703 0.3174 1 0.0
H1 H+1 0.08522 0.25593 0.94799 1 0.0
H44 H+1 0.79212 0.18803 0.31486 1 0.0
O45 O-2 0.32239 0.25872 0.20375 1 0.0
H37 H+1 0.14052 0.49175 0.82841 1 0.0
V6 V+5 0.931 0.195 0.43 1 0.0
O48 O-2 0.84376 0.32581 0.78247 1 0.0
O13 O-2 0.29473 0.43638 0.88884 1 0.0
V4 V+5 0.339 0.461 0.962 1 0.0
H40 H+1 0.77217 0.37094 0.80611 1 0.0
O15 O-2 0.96793 0.34463 0.42254 1 0.0
V1 V+5 0.481 0.283 0.055 1 0.0
O36 O-2 0.13711 0.05913 0.08056 1 0.0
O33 O-2 0.73857 0.14741 0.16774 1 0.0
O5 O-2 0.6574 0.34195 0.02424 1 0.0
O25 O-2 0.28876 0.05333 0.64926 1 0.0
H38 H+1 0.10367 0.5021 0.76452 1 0.0
H25 H+1 0.85138 0.36666 0.54924 1 0.0
H46 H+1 0.10535 0.41294 0.66202 1 0.0
O1 O-2 0.51862 0.12403 0.04956 1 0.0
H14 H+1 0.3145 0.1438 0.9534 1 0.0
H48 H+1 0.52848 0.19101 0.74748 1 0.0
H31 H+1 0.41813 0.41276 0.69855 1 0.0
O42 O-2 0.5552 0.31428 0.55179 1 0.0
O14 O-2 0.40513 0.43412 0.78324 1 0.0
H11 H+1 0.13598 0.22644 0.19277 1 0.0
H13 H+1 0.34478 -0.00987 0.95333 1 0.0
H26 H+1 0.88663 0.52298 0.5642 1 0.0
O18 O-2 0.93586 0.222 0.51801 1 0.0
H5 H+1 0.88577 0.15117 0.80314 1 0.0
O40 O-2 0.74777 0.32887 0.66736 1 0.0
O49 O-2 0.19923 0.08818 0.29934 1 0.0
O10 O-2 0.06205 0.44208 0.09211 1 0.0
H6 H+1 0.8655 -0.00218 0.76956 1 0.0
H39 H+1 0.9268 0.38489 0.7909 1 0.0
H27 H+1 0.45793 0.25991 0.55269 1 0.0
O11 O-2 0.33524 0.50551 0.15124 1 0.0
H12 H+1 -0.00443 0.31031 0.19113 1 0.0
O21 O-2 0.18153 0.38797 0.53372 1 0.0
Y2 Y+3 0.37793 0.49569 0.38035 1 0.0
O22 O-2 0.11903 0.256 0.61881 1 0.0
O20 O-2 0.09214 0.01825 0.54857 1 0.0
O37 O-2 0.46194 0.33622 0.30956 1 0.0
O3 O-2 0.56042 0.34974 0.12949 1 0.0
O38 O-2 0.34075 0.28924 0.41848 1 0.0
O2 O-2 0.29266 0.29134 0.06814 1 0.0
O29 O-2 0.01152 0.19329 0.92523 1 0.0
H19 H+1 0.39258 0.22072 0.41353 1 0.0
H28 H+1 0.61252 0.25554 0.53439 1 0.0
H41 H+1 0.11862 0.08078 0.3256 1 0.0
V3 V+5 0.217 0.473 0.078 1 0.0
H15 H+1 0.1838 0.15208 0.07565 1 0.0
Y1 Y+3 0.93294 0.0231 0.12355 1 0.0
O52 O-2 0.52645 0.10714 0.73443 1 0.0
